data_4075495
loop_
_publ_author_name
'Adams, Richard D.'
'Captain, Burjor'
'Zhu, Lei'

_publ_section_title
;
 Cluster Fragmentation and Facile Cleavage of Phenyl Groups from the
 SnPh3Ligand in Reactions of Os3(CO)11(SnPh3)(\m-H) with CO and HSnPh3
;
_journal_issue 17
_journal_name_full Organometallics
_journal_page_first 4183
_journal_paper_doi 10.1021/om0603262
_journal_volume 25
_journal_year 2006
_chemical_formula_sum 'C24 H10 O12 Os3 Sn'
_chemical_formula_weight 1179.61
_chemical_name_systematic
; 
 ? 
;
_space_group_IT_number 2
_symmetry_cell_setting triclinic
_symmetry_space_group_name_Hall '-P 1'
_symmetry_space_group_name_H-M 'P -1'
_atom_sites_solution_hydrogens geom
_atom_sites_solution_primary direct
_atom_sites_solution_secondary difmap
_audit_creation_method SHELXL-97
_cell_angle_alpha 89.9880(10)
_cell_angle_beta 81.5150(10)
_cell_angle_gamma 64.4730(10)
_cell_formula_units_Z 2
_cell_length_a 9.4672(5)
_cell_length_b 9.5559(5)
_cell_length_c 18.1476(9)
_cell_measurement_reflns_used 4288
_cell_measurement_temperature 293(2)
_cell_measurement_theta_max 27.39
_cell_measurement_theta_min 2.50
_cell_volume 1461.59(13)
_computing_cell_refinement 'SAINT+  V6.2 (Bruker, 2001)'
_computing_data_collection 'SMART V5.625 (Bruker, 2001)'
_computing_data_reduction 'SAINT+  V6.2'
_computing_molecular_graphics 'SHELXTL V6.1 (Sheldrick, 1997)'
_computing_publication_material 'SHELXTL V6.1'
_computing_structure_refinement 'SHELXL-97 (Sheldrick, 1997)'
_computing_structure_solution 'SHELXS-97 (Sheldrick, 1990)'
_diffrn_ambient_temperature 293(2)
_diffrn_measured_fraction_theta_full 0.991
_diffrn_measured_fraction_theta_max 0.991
_diffrn_measurement_device_type 'Bruker SMART APEX CCD diffractometer'
_diffrn_measurement_method 'omega scans'
_diffrn_radiation_monochromator graphite
_diffrn_radiation_source 'fine-focus sealed tube'
_diffrn_radiation_type MoK\a
_diffrn_radiation_wavelength 0.71073
_diffrn_reflns_av_R_equivalents 0.0287
_diffrn_reflns_av_sigmaI/netI 0.0436
_diffrn_reflns_limit_h_max 12
_diffrn_reflns_limit_h_min -12
_diffrn_reflns_limit_k_max 12
_diffrn_reflns_limit_k_min -12
_diffrn_reflns_limit_l_max 24
_diffrn_reflns_limit_l_min -23
_diffrn_reflns_number 15298
_diffrn_reflns_theta_full 28.29
_diffrn_reflns_theta_max 28.29
_diffrn_reflns_theta_min 1.14
_diffrn_standards_decay_% <1%
_exptl_absorpt_coefficient_mu 13.900
_exptl_absorpt_correction_T_max 1.000
_exptl_absorpt_correction_T_min 0.519
_exptl_absorpt_correction_type SADABS
_exptl_absorpt_process_details '(SADABS, Bruker, 1997)'
_exptl_crystal_colour colorless
_exptl_crystal_density_diffrn 2.680
_exptl_crystal_density_method 'not measured'
_exptl_crystal_description plate
_exptl_crystal_F_000 1056
_exptl_crystal_size_max 0.20
_exptl_crystal_size_mid 0.10
_exptl_crystal_size_min 0.03
_refine_diff_density_max 1.586
_refine_diff_density_min -0.885
_refine_diff_density_rms 0.249
_refine_ls_extinction_method none
_refine_ls_goodness_of_fit_ref 1.043
_refine_ls_hydrogen_treatment mixed
_refine_ls_matrix_type full
_refine_ls_number_parameters 361
_refine_ls_number_reflns 7195
_refine_ls_number_restraints 0
_refine_ls_restrained_S_all 1.043
_refine_ls_R_factor_all 0.0559
_refine_ls_R_factor_gt 0.0349
_refine_ls_shift/su_max 0.001
_refine_ls_shift/su_mean 0.000
_refine_ls_structure_factor_coef Fsqd
_refine_ls_weighting_details 'calc w=1/[\s^2^(Fo^2^)+(0.0412P)^2^+0.0000P] where P=(Fo^2^+2Fc^2^)/3'
_refine_ls_weighting_scheme calc
_refine_ls_wR_factor_gt 0.0722
_refine_ls_wR_factor_ref 0.0900
_reflns_number_gt 5438
_reflns_number_total 7195
_reflns_threshold_expression >2sigma(I)
_cod_data_source_file om0603262si20060619_051200.cif
_cod_data_source_block p-1
_cod_depositor_comments
;
The following automatic conversions were performed:

'_symmetry_cell_setting' value 'Triclinic' changed to 'triclinic'
according to /home/saulius/struct/CIF-dictionaries/cif_core.dic
dictionary named 'cif_core.dic' version 2.4.1 from 2010-06-29.

Automatic conversion script
Id: cif_fix_values 1715 2011-07-08 13:25:40Z adriana 
;
_cod_original_sg_symbol_H-M P-1
_cod_database_code 4075495

loop_
_symmetry_equiv_pos_as_xyz
'x, y, z'
'-x, -y, -z'

loop_
_atom_site_label
_atom_site_type_symbol
_atom_site_fract_x
_atom_site_fract_y
_atom_site_fract_z
_atom_site_U_iso_or_equiv
_atom_site_adp_type
_atom_site_occupancy
_atom_site_symmetry_multiplicity
_atom_site_calc_flag
_atom_site_refinement_flags
Os1 Os 0.12385(4) 0.14581(3) 0.389346(18) 0.04543(9) Uani 1 1 d .
Os2 Os 0.39266(4) 0.23694(3) 0.369162(18) 0.04589(9) Uani 1 1 d .
Os3 Os 0.54322(4) -0.23152(3) 0.202624(19) 0.04958(10) Uani 1 1 d .
Sn1 Sn 0.34589(6) 0.06532(5) 0.26345(3) 0.03776(12) Uani 1 1 d .
O11 O -0.0818(8) 0.4084(8) 0.2992(5) 0.088(2) Uani 1 1 d .
O12 O -0.0851(8) -0.0141(9) 0.3670(5) 0.095(2) Uani 1 1 d .
O13 O 0.3279(8) -0.1406(7) 0.4672(4) 0.0756(19) Uani 1 1 d .
O14 O -0.0119(12) 0.3382(10) 0.5394(5) 0.128(4) Uani 1 1 d .
O21 O 0.1656(8) 0.5290(7) 0.3008(4) 0.0687(17) Uani 1 1 d .
O22 O 0.6733(10) 0.2732(11) 0.2820(6) 0.129(4) Uani 1 1 d .
O23 O 0.6114(7) -0.0780(7) 0.4210(4) 0.0712(18) Uani 1 1 d .
O24 O 0.3227(12) 0.4164(10) 0.5202(5) 0.124(3) Uani 1 1 d .
O31 O 0.6349(10) -0.0528(9) 0.0769(4) 0.099(3) Uani 1 1 d .
O32 O 0.8209(9) -0.2518(9) 0.2791(5) 0.093(2) Uani 1 1 d .
O33 O 0.3982(10) -0.3480(8) 0.3375(4) 0.086(2) Uani 1 1 d .
O34 O 0.6989(10) -0.5555(8) 0.1200(5) 0.109(3) Uani 1 1 d .
C11 C -0.0027(10) 0.3134(10) 0.3318(5) 0.058(2) Uani 1 1 d .
C12 C -0.0060(10) 0.0468(11) 0.3742(5) 0.064(2) Uani 1 1 d .
C13 C 0.2559(10) -0.0323(10) 0.4380(5) 0.054(2) Uani 1 1 d .
C14 C 0.0372(14) 0.2673(13) 0.4836(7) 0.087(3) Uani 1 1 d .
C21 C 0.2476(9) 0.4206(9) 0.3256(5) 0.0473(18) Uani 1 1 d .
C22 C 0.5702(12) 0.2576(11) 0.3152(6) 0.072(3) Uani 1 1 d .
C23 C 0.5288(10) 0.0390(10) 0.4023(5) 0.053(2) Uani 1 1 d .
C24 C 0.3448(13) 0.3487(12) 0.4660(6) 0.078(3) Uani 1 1 d .
C31 C 0.6018(11) -0.1190(11) 0.1212(6) 0.069(3) Uani 1 1 d .
C32 C 0.7177(11) -0.2447(10) 0.2515(6) 0.064(2) Uani 1 1 d .
C33 C 0.4516(11) -0.3048(10) 0.2878(5) 0.061(2) Uani 1 1 d .
C34 C 0.6469(12) -0.4362(11) 0.1490(6) 0.072(3) Uani 1 1 d .
C41 C 0.3422(10) -0.1980(9) 0.1484(5) 0.054(2) Uani 1 1 d .
C42 C 0.3516(12) -0.2008(11) 0.0708(5) 0.067(2) Uani 1 1 d .
H42 H 0.4492 -0.2222 0.0417 0.080 Uiso 1 1 calc R
C43 C 0.2243(16) -0.1734(12) 0.0346(6) 0.084(3) Uani 1 1 d .
H43 H 0.2373 -0.1756 -0.0173 0.101 Uiso 1 1 calc R
C44 C 0.0814(16) -0.1435(14) 0.0746(7) 0.088(3) Uani 1 1 d .
H44 H -0.0056 -0.1210 0.0508 0.105 Uiso 1 1 calc R
C45 C 0.0655(13) -0.1465(13) 0.1503(7) 0.082(3) Uani 1 1 d .
H45 H -0.0313 -0.1323 0.1778 0.098 Uiso 1 1 calc R
C46 C 0.1934(11) -0.1707(11) 0.1874(5) 0.064(2) Uani 1 1 d .
H46 H 0.1784 -0.1685 0.2392 0.076 Uiso 1 1 calc R
C47 C 0.2716(9) 0.2098(9) 0.1715(4) 0.0469(18) Uani 1 1 d .
C48 C 0.3466(11) 0.3034(10) 0.1471(5) 0.058(2) Uani 1 1 d .
H48 H 0.4306 0.3000 0.1691 0.069 Uiso 1 1 calc R
C49 C 0.2972(13) 0.4008(11) 0.0905(6) 0.073(3) Uani 1 1 d .
H49 H 0.3456 0.4651 0.0759 0.088 Uiso 1 1 calc R
C50 C 0.1771(14) 0.4034(13) 0.0558(6) 0.087(3) Uani 1 1 d .
H50 H 0.1438 0.4697 0.0180 0.104 Uiso 1 1 calc R
C51 C 0.1070(14) 0.3094(12) 0.0767(6) 0.082(3) Uani 1 1 d .
H51 H 0.0275 0.3099 0.0520 0.099 Uiso 1 1 calc R
C52 C 0.1516(11) 0.2126(10) 0.1343(5) 0.060(2) Uani 1 1 d .
H52 H 0.1015 0.1493 0.1481 0.072 Uiso 1 1 calc R

loop_
_atom_site_aniso_label
_atom_site_aniso_U_11
_atom_site_aniso_U_22
_atom_site_aniso_U_33
_atom_site_aniso_U_23
_atom_site_aniso_U_13
_atom_site_aniso_U_12
Os1 0.04226(16) 0.04399(16) 0.04686(19) 0.00762(13) -0.00570(13) -0.01633(13)
Os2 0.05102(18) 0.04048(16) 0.0523(2) 0.00770(14) -0.02250(15) -0.02126(14)
Os3 0.05163(18) 0.03790(16) 0.0567(2) 0.00337(14) -0.00313(15) -0.01898(14)
Sn1 0.0403(3) 0.0360(2) 0.0408(3) 0.0083(2) -0.0114(2) -0.0186(2)
O11 0.062(4) 0.065(4) 0.136(7) 0.043(4) -0.038(4) -0.019(4)
O12 0.077(5) 0.107(6) 0.132(7) 0.028(5) -0.026(5) -0.066(5)
O13 0.097(5) 0.061(4) 0.074(5) 0.028(3) -0.040(4) -0.031(4)
O14 0.166(9) 0.088(6) 0.063(5) -0.012(5) 0.003(6) 0.000(6)
O21 0.076(4) 0.046(3) 0.088(5) 0.020(3) -0.034(4) -0.023(3)
O22 0.075(5) 0.142(8) 0.199(10) 0.070(7) -0.032(6) -0.073(6)
O23 0.067(4) 0.064(4) 0.072(4) 0.023(3) -0.025(3) -0.015(3)
O24 0.162(8) 0.087(6) 0.089(6) -0.028(5) -0.056(6) -0.012(6)
O31 0.112(6) 0.087(5) 0.092(6) 0.017(4) 0.026(5) -0.051(5)
O32 0.071(5) 0.087(5) 0.126(7) 0.015(5) -0.036(5) -0.033(4)
O33 0.135(7) 0.084(5) 0.067(4) 0.017(4) -0.009(4) -0.075(5)
O34 0.132(7) 0.058(4) 0.110(7) -0.024(4) 0.021(5) -0.028(5)
C11 0.045(4) 0.052(5) 0.077(6) 0.015(5) -0.019(4) -0.018(4)
C12 0.054(5) 0.069(6) 0.073(6) 0.024(5) -0.018(5) -0.029(5)
C13 0.058(5) 0.055(5) 0.053(5) 0.007(4) -0.012(4) -0.027(4)
C14 0.093(8) 0.069(7) 0.073(7) 0.005(6) -0.001(6) -0.016(6)
C21 0.055(5) 0.041(4) 0.054(5) 0.005(4) -0.019(4) -0.025(4)
C22 0.066(6) 0.070(6) 0.102(8) 0.035(6) -0.046(6) -0.040(5)
C23 0.051(5) 0.060(5) 0.052(5) 0.007(4) -0.017(4) -0.026(4)
C24 0.082(7) 0.063(6) 0.073(7) -0.007(5) -0.030(6) -0.010(5)
C31 0.062(6) 0.058(5) 0.078(7) -0.004(5) 0.008(5) -0.024(5)
C32 0.057(5) 0.050(5) 0.081(7) 0.003(5) -0.003(5) -0.023(4)
C33 0.082(6) 0.050(5) 0.062(6) 0.006(4) -0.016(5) -0.038(5)
C34 0.077(6) 0.052(5) 0.081(7) 0.000(5) 0.003(5) -0.028(5)
C41 0.069(5) 0.048(4) 0.051(5) 0.001(4) -0.003(4) -0.034(4)
C42 0.080(6) 0.062(6) 0.058(6) -0.001(5) -0.008(5) -0.031(5)
C43 0.126(10) 0.079(7) 0.062(7) 0.007(6) -0.027(7) -0.054(7)
C44 0.117(10) 0.101(9) 0.089(9) 0.021(7) -0.046(8) -0.079(8)
C45 0.077(7) 0.094(8) 0.097(9) 0.010(7) -0.016(6) -0.057(6)
C46 0.074(6) 0.076(6) 0.060(6) 0.016(5) -0.012(5) -0.050(5)
C47 0.056(5) 0.044(4) 0.041(4) 0.008(3) -0.011(4) -0.021(4)
C48 0.063(5) 0.060(5) 0.055(5) 0.018(4) -0.013(4) -0.031(4)
C49 0.089(7) 0.066(6) 0.068(7) 0.020(5) -0.012(6) -0.037(6)
C50 0.102(9) 0.069(7) 0.068(7) 0.025(6) -0.018(6) -0.016(6)
C51 0.096(8) 0.078(7) 0.076(7) 0.018(6) -0.045(6) -0.031(6)
C52 0.076(6) 0.055(5) 0.058(5) 0.015(4) -0.030(5) -0.029(5)

loop_
_atom_type_symbol
_atom_type_description
_atom_type_scat_dispersion_real
_atom_type_scat_dispersion_imag
_atom_type_scat_source
C C 0.0033 0.0016 'International Tables Vol C Tables 4.2.6.8 and 6.1.1.4'
H H 0.0000 0.0000 'International Tables Vol C Tables 4.2.6.8 and 6.1.1.4'
O O 0.0106 0.0060 'International Tables Vol C Tables 4.2.6.8 and 6.1.1.4'
Sn Sn -0.6537 1.4246 'International Tables Vol C Tables 4.2.6.8 and 6.1.1.4'
Os Os -1.2165 7.6030 'International Tables Vol C Tables 4.2.6.8 and 6.1.1.4'

loop_
_geom_angle_atom_site_label_1
_geom_angle_atom_site_label_2
_geom_angle_atom_site_label_3
_geom_angle
C12 Os1 C14 107.8(5)
C12 Os1 C13 89.8(4)
C14 Os1 C13 90.8(4)
C12 Os1 C11 88.1(4)
C14 Os1 C11 94.4(4)
C13 Os1 C11 174.8(4)
C12 Os1 Sn1 105.2(3)
C14 Os1 Sn1 146.9(4)
C13 Os1 Sn1 92.0(3)
C11 Os1 Sn1 83.9(3)
C12 Os1 Os2 161.5(3)
C14 Os1 Os2 90.5(4)
C13 Os1 Os2 87.6(2)
C11 Os1 Os2 92.9(2)
Sn1 Os1 Os2 56.677(13)
C22 Os2 C23 91.4(4)
C22 Os2 C24 106.2(5)
C23 Os2 C24 94.5(4)
C22 Os2 C21 90.5(4)
C23 Os2 C21 171.9(3)
C24 Os2 C21 92.6(4)
C22 Os2 Sn1 99.1(3)
C23 Os2 Sn1 85.4(2)
C24 Os2 Sn1 154.6(4)
C21 Os2 Sn1 86.5(2)
C22 Os2 Os1 155.5(3)
C23 Os2 Os1 89.8(2)
C24 Os2 Os1 98.1(3)
C21 Os2 Os1 85.2(2)
Sn1 Os2 Os1 56.540(13)
C33 Os3 C32 92.4(4)
C33 Os3 C34 93.1(4)
C32 Os3 C34 98.3(4)
C33 Os3 C31 169.3(4)
C32 Os3 C31 91.2(4)
C34 Os3 C31 96.4(4)
C33 Os3 C41 89.3(3)
C32 Os3 C41 175.7(3)
C34 Os3 C41 85.5(4)
C31 Os3 C41 86.4(4)
C33 Os3 Sn1 87.0(3)
C32 Os3 Sn1 93.4(3)
C34 Os3 Sn1 168.2(3)
C31 Os3 Sn1 82.7(3)
C41 Os3 Sn1 82.8(2)
C47 Sn1 Os1 114.8(2)
C47 Sn1 Os2 107.6(2)
Os1 Sn1 Os2 66.783(15)
C47 Sn1 Os3 107.2(2)
Os1 Sn1 Os3 126.597(19)
Os2 Sn1 Os3 128.81(2)
O11 C11 Os1 176.7(8)
O12 C12 Os1 178.1(9)
O13 C13 Os1 176.3(7)
O14 C14 Os1 179.1(12)
O21 C21 Os2 178.3(7)
O22 C22 Os2 178.1(9)
O23 C23 Os2 178.8(8)
O24 C24 Os2 176.3(12)
O31 C31 Os3 178.0(10)
O32 C32 Os3 178.8(9)
O33 C33 Os3 179.9(8)
O34 C34 Os3 175.8(9)
C46 C41 C42 114.2(9)
C46 C41 Os3 123.4(7)
C42 C41 Os3 122.3(7)
C43 C42 C41 123.8(10)
C44 C43 C42 119.9(10)
C43 C44 C45 119.4(11)
C44 C45 C46 120.8(10)
C41 C46 C45 121.7(9)
C52 C47 C48 117.8(7)
C52 C47 Sn1 122.5(6)
C48 C47 Sn1 119.6(6)
C49 C48 C47 120.6(9)
C50 C49 C48 120.4(10)
C51 C50 C49 119.9(10)
C50 C51 C52 121.2(10)
C51 C52 C47 120.0(9)

loop_
_geom_bond_atom_site_label_1
_geom_bond_atom_site_label_2
_geom_bond_distance
Os1 C12 1.893(9)
Os1 C14 1.926(12)
Os1 C13 1.931(9)
Os1 C11 1.950(9)
Os1 Sn1 2.7240(6)
Os1 Os2 3.0007(4)
Os2 C22 1.904(11)
Os2 C23 1.930(9)
Os2 C24 1.945(11)
Os2 C21 1.958(8)
Os2 Sn1 2.7283(6)
Os3 C33 1.939(9)
Os3 C32 1.946(10)
Os3 C34 1.950(10)
Os3 C31 1.979(11)
Os3 C41 2.172(9)
Os3 Sn1 2.7532(6)
Sn1 C47 2.167(7)
O11 C11 1.131(9)
O12 C12 1.150(10)
O13 C13 1.147(9)
O14 C14 1.137(12)
O21 C21 1.135(9)
O22 C22 1.136(11)
O23 C23 1.142(9)
O24 C24 1.120(11)
O31 C31 1.115(11)
O32 C32 1.138(10)
O33 C33 1.133(10)
O34 C34 1.122(11)
C41 C46 1.393(12)
C41 C42 1.399(12)
C42 C43 1.384(14)
C43 C44 1.348(16)
C44 C45 1.360(15)
C45 C46 1.405(13)
C47 C52 1.396(11)
C47 C48 1.398(11)
C48 C49 1.380(12)
C49 C50 1.369(14)
C50 C51 1.353(15)
C51 C52 1.385(12)
